data_7203054
loop_
_publ_author_name
'Nelyubina, Yulia V.'
'Lyssenko, Konstantin A.'
'Golovanov, Denis G.'
'Antipin, Mikhail Yu.'

_publ_section_title
;
 NO3--&#x22EF;NO3-- and NO3--&#x22EF;\p interactions in the crystal of
 urea nitrate
;
_journal_issue 11
_journal_name_full CrystEngComm
_journal_page_first 991
_journal_paper_doi 10.1039/b709180j
_journal_volume 9
_journal_year 2007
_chemical_formula_moiety 'C H5 N2 O, N O3'
_chemical_formula_sum 'C H5 N3 O4'
_chemical_formula_weight 123.08
_chemical_name_systematic
;
?
;
_space_group_IT_number 14
_symmetry_cell_setting monoclinic
_symmetry_space_group_name_Hall '-P 2ybc'
_symmetry_space_group_name_H-M 'P 1 21/c 1'
_atom_sites_solution_hydrogens difmap
_atom_sites_solution_primary direct
_atom_sites_solution_secondary difmap
_audit_creation_method SHELXL-97
_cell_angle_alpha 90.00
_cell_angle_beta 103.414(1)
_cell_angle_gamma 90.00
_cell_formula_units_Z 4
_cell_length_a 7.9761(1)
_cell_length_b 8.2004(1)
_cell_length_c 7.3668(1)
_cell_measurement_reflns_used 523
_cell_measurement_temperature 100(2)
_cell_measurement_theta_max 30
_cell_measurement_theta_min 3
_cell_volume 468.697(11)
_computing_cell_refinement 'APEX2 (Bruker, 2005)'
_computing_data_collection 'APEX2 (Bruker, 2005)'
_computing_data_reduction 'APEX2 (Bruker, 2005)'
_computing_molecular_graphics 'SHELXTL ver. 5.1 (Sheldrick, 1998b)'
_computing_publication_material 'SHELXTL ver. 5.1 (Sheldrick, 1998b)'
_computing_structure_refinement 'SHELXTL ver. 5.1 (Sheldrick, 1998b)'
_computing_structure_solution 'SHELXTL ver. 5.1 (Sheldrick, 1998b)'
_diffrn_ambient_temperature 100(2)
_diffrn_measured_fraction_theta_full 0.991
_diffrn_measured_fraction_theta_max 0.991
_diffrn_measurement_device_type 'Bruker SMART APEX2 CCD area detector'
_diffrn_measurement_method 'phi and omega scans'
_diffrn_radiation_monochromator graphite
_diffrn_radiation_source 'fine-focus sealed tube'
_diffrn_radiation_type MoK\a
_diffrn_radiation_wavelength 0.71073
_diffrn_reflns_av_R_equivalents 0.0320
_diffrn_reflns_av_sigmaI/netI 0.0221
_diffrn_reflns_limit_h_max 18
_diffrn_reflns_limit_h_min -18
_diffrn_reflns_limit_k_max 18
_diffrn_reflns_limit_k_min -18
_diffrn_reflns_limit_l_max 16
_diffrn_reflns_limit_l_min -16
_diffrn_reflns_number 33142
_diffrn_reflns_theta_full 54.99
_diffrn_reflns_theta_max 54.99
_diffrn_reflns_theta_min 2.63
_exptl_absorpt_coefficient_mu 0.174
_exptl_absorpt_correction_T_max 0.963
_exptl_absorpt_correction_T_min 0.957
_exptl_absorpt_correction_type multi-scan
_exptl_absorpt_process_details 'APEX2 (Bruker, 2005)'
_exptl_crystal_colour colorless
_exptl_crystal_density_diffrn 1.744
_exptl_crystal_density_method 'not measured'
_exptl_crystal_description prism
_exptl_crystal_F_000 256
_exptl_crystal_size_max 0.25
_exptl_crystal_size_mid 0.20
_exptl_crystal_size_min 0.20
_refine_diff_density_max 0.523
_refine_diff_density_min -0.323
_refine_diff_density_rms 0.071
_refine_ls_extinction_method none
_refine_ls_goodness_of_fit_ref 1.000
_refine_ls_hydrogen_treatment mixed
_refine_ls_matrix_type full
_refine_ls_number_parameters 93
_refine_ls_number_reflns 5960
_refine_ls_number_restraints 0
_refine_ls_restrained_S_all 1.000
_refine_ls_R_factor_all 0.0480
_refine_ls_R_factor_gt 0.0330
_refine_ls_shift/su_max 0.004
_refine_ls_shift/su_mean 0.001
_refine_ls_structure_factor_coef Fsqd
_refine_ls_weighting_details 'calc w=1/[\s^2^(Fo^2^)+(0.0574P)^2^+0.0153P] where P=(Fo^2^+2Fc^2^)/3'
_refine_ls_weighting_scheme calc
_refine_ls_wR_factor_gt 0.0869
_refine_ls_wR_factor_ref 0.0985
_reflns_number_gt 4570
_reflns_number_total 5960
_reflns_threshold_expression I>2/s(I)
_cod_data_source_file b709180j.txt
_cod_data_source_block 1
_cod_depositor_comments
;
The following automatic conversions were performed:
'_symmetry_cell_setting' value 'Monoclinic' changed to 'monoclinic'
according to '/home/saulius/struct/CIF-dictionaries/cif_core.dic'
dictionary named 'cif_core.dic' version 2.4.1 from 2010-06-29.

Automatic conversion script
Id: cif_fix_enum 1527 2010-12-29 10:47:43Z saulius 
;
_cod_original_cell_volume 468.697(10)
_cod_original_sg_symbol_H-M 'P 21/c'
_cod_database_code 7203054

loop_
_symmetry_equiv_pos_as_xyz
'x, y, z'
'-x, y+1/2, -z+1/2'
'-x, -y, -z'
'x, -y-1/2, z-1/2'

loop_
_atom_site_label
_atom_site_type_symbol
_atom_site_fract_x
_atom_site_fract_y
_atom_site_fract_z
_atom_site_U_iso_or_equiv
_atom_site_adp_type
_atom_site_occupancy
_atom_site_symmetry_multiplicity
_atom_site_calc_flag
_atom_site_refinement_flags
_atom_site_disorder_assembly
_atom_site_disorder_group
O3 O 0.60046(3) 0.03151(3) 0.35267(4) 0.01300(4) Uani 1 1 d . . .
O1 O 0.85055(3) 0.56216(3) 0.60134(4) 0.01300(4) Uani 1 1 d . . .
N1 N 0.90038(3) 0.29637(3) 0.65576(4) 0.01296(4) Uani 1 1 d . . .
O4 O 0.64690(4) -0.22725(3) 0.39540(4) 0.01543(4) Uani 1 1 d . . .
C1 C 0.80300(3) 0.41159(3) 0.55926(4) 0.00950(4) Uani 1 1 d . . .
N3 N 0.68716(3) -0.08190(3) 0.44137(4) 0.00999(4) Uani 1 1 d . . .
N2 N 0.66542(3) 0.37664(3) 0.42740(4) 0.01252(4) Uani 1 1 d . . .
O2 O 0.81248(4) -0.05184(3) 0.57373(4) 0.01729(5) Uani 1 1 d . . .
H2NB H 0.6313(12) 0.2638(12) 0.3922(12) 0.027(2) Uiso 1 1 d . . .
H1NB H 0.8731(11) 0.1908(11) 0.6260(12) 0.0200(18) Uiso 1 1 d . . .
H1O H 0.7815(12) 0.6352(13) 0.5308(12) 0.029(2) Uiso 1 1 d . . .
H1NA H 0.9894(12) 0.3273(12) 0.7442(12) 0.031(2) Uiso 1 1 d . . .
H2NA H 0.5988(12) 0.4540(11) 0.3613(12) 0.025(2) Uiso 1 1 d . . .

loop_
_atom_site_aniso_label
_atom_site_aniso_U_11
_atom_site_aniso_U_22
_atom_site_aniso_U_33
_atom_site_aniso_U_23
_atom_site_aniso_U_13
_atom_site_aniso_U_12
O3 0.01418(7) 0.00767(6) 0.01456(8) 0.00144(6) -0.00196(6) 0.00117(5)
O1 0.01415(8) 0.00637(6) 0.01619(9) -0.00015(6) -0.00113(6) -0.00122(5)
N1 0.01319(8) 0.00773(7) 0.01535(10) 0.00188(6) -0.00200(7) 0.00044(6)
O4 0.01829(9) 0.00627(6) 0.01806(10) -0.00057(6) -0.00326(7) -0.00131(6)
C1 0.01028(7) 0.00673(7) 0.01059(8) 0.00027(6) 0.00061(6) -0.00029(6)
N3 0.01075(7) 0.00664(6) 0.01121(8) 0.00020(5) -0.00023(6) -0.00020(5)
N2 0.01284(8) 0.00907(7) 0.01305(9) -0.00045(6) -0.00232(6) -0.00051(6)
O2 0.01664(9) 0.01044(8) 0.01888(10) -0.00086(7) -0.00792(7) -0.00042(6)

loop_
_atom_type_symbol
_atom_type_description
_atom_type_scat_dispersion_real
_atom_type_scat_dispersion_imag
_atom_type_scat_source
C C 0.0033 0.0016 'International Tables Vol C Tables 4.2.6.8 and 6.1.1.4'
H H 0.0000 0.0000 'International Tables Vol C Tables 4.2.6.8 and 6.1.1.4'
N N 0.0061 0.0033 'International Tables Vol C Tables 4.2.6.8 and 6.1.1.4'
O O 0.0106 0.0060 'International Tables Vol C Tables 4.2.6.8 and 6.1.1.4'

loop_
_geom_angle_atom_site_label_1
_geom_angle_atom_site_label_2
_geom_angle_atom_site_label_3
_geom_angle
_geom_angle_site_symmetry_1
_geom_angle_site_symmetry_3
_geom_angle_publ_flag
C1 O1 H1O 112.9(6) . . ?
C1 N1 H1NB 118.3(6) . . ?
C1 N1 H1NA 117.6(6) . . ?
H1NB N1 H1NA 124.0(8) . . ?
O1 C1 N2 121.77(2) . . ?
O1 C1 N1 116.47(2) . . ?
N2 C1 N1 121.76(2) . . ?
O2 N3 O3 120.49(2) . . ?
O2 N3 O4 120.31(3) . . ?
O3 N3 O4 119.21(2) . . ?
C1 N2 H2NB 122.2(6) . . ?
C1 N2 H2NA 122.3(6) . . ?
H2NB N2 H2NA 115.5(8) . . ?

loop_
_geom_bond_atom_site_label_1
_geom_bond_atom_site_label_2
_geom_bond_distance
_geom_bond_site_symmetry_2
_geom_bond_publ_flag
O3 N3 1.2492(3) . ?
O1 C1 1.3077(3) . ?
O1 H1O 0.894(11) . ?
N1 C1 1.3211(4) . ?
N1 H1NB 0.907(9) . ?
N1 H1NA 0.882(9) . ?
O4 N3 1.2602(3) . ?
C1 N2 1.3173(4) . ?
N3 O2 1.2484(3) . ?
N2 H2NB 0.982(10) . ?
N2 H2NA 0.896(10) . ?

loop_
_geom_hbond_atom_site_label_D
_geom_hbond_atom_site_label_H
_geom_hbond_atom_site_label_A
_geom_hbond_site_symmetry_A
_geom_hbond_distance_DH
_geom_hbond_distance_HA
_geom_hbond_distance_DA
_geom_hbond_angle_DHA
_geom_hbond_publ_flag
N2 H2NB O3 1_555 0.982(10) 1.934(10) 2.9068(4) 170.2(8) ?
O1 H1O O2 1_565 0.894(10) 2.591(11) 3.1819(4) 124.4(8) ?
O1 H1O O4 1_565 0.894(10) 1.710(10) 2.6037(4) 179.1(11) ?
N1 H1NB O2 1_555 0.907(9) 2.063(9) 2.9688(4) 176.9(8) ?
N1 H1NA O2 2_756 0.882(9) 2.072(9) 2.9408(4) 167.9(9) ?
N2 H2NA O3 2_655 0.895(9) 2.062(9) 2.8874(4) 152.7(8) ?

loop_
_cod_related_entry_id
_cod_related_entry_database
_cod_related_entry_code
1 ChemSpider 9427026
